data_7243714
loop_
_publ_author_name
'G\'al, G. Tam\'as'
'May, N\'ora V.'
'Trif, L\'aszl\'o'
'Mih\'aly, Judith'
'Bombicz, Petra'

_publ_section_title
;
 Solvatomorph and polymorph screening of clopamide drug and its copper(ii)
 complex crystals
;
_journal_issue 42
_journal_name_full CrystEngComm
_journal_page_first 7425
_journal_page_last 7441
_journal_paper_doi 10.1039/D1CE00995H
_journal_volume 23
_journal_year 2021
_chemical_formula_moiety 'C28 H38 Cl2 Cu N6 O6 S2'
_chemical_formula_sum 'C28 H38 Cl2 Cu N6 O6 S2'
_chemical_formula_weight 753.20
_chemical_name_common 'clopamide copper(II)'
_chemical_name_systematic trans-bis(4-chloro-N-(2,6-dimethylpiperidin-1-yl)-3-sulfamoylbenzamide)-copper(II)
_space_group_crystal_system triclinic
_space_group_IT_number 2
_space_group_name_Hall '-P 1'
_space_group_name_H-M_alt 'P -1'
_atom_sites_solution_hydrogens mixed
_atom_sites_solution_primary direct
_atom_sites_solution_secondary direct
_audit_creation_method SHELXL-2014/7
_audit_update_record
;
2021-07-27 deposited with the CCDC.	2021-08-30 downloaded from the CCDC.
;
_cell_angle_alpha 114.627(6)
_cell_angle_beta 93.362(8)
_cell_angle_gamma 90.021(6)
_cell_formula_units_Z 4
_cell_length_a 13.4600(10)
_cell_length_b 15.2424(11)
_cell_length_c 18.1855(16)
_cell_measurement_reflns_used 35459
_cell_measurement_temperature 123(2)
_cell_measurement_theta_max 25.41
_cell_measurement_theta_min 2.99
_cell_volume 3384.5(5)
_computing_cell_refinement 'CrystalClear (Rigaku/MSC Inc., 2005)'
_computing_data_collection 'CrystalClear (Rigaku/MSC Inc., 2005)'
_computing_data_reduction 'CrystalClear (Rigaku/MSC Inc., 2005)'
_computing_molecular_graphics 'MERCURY (Macrae et al., 2006)'
_computing_publication_material
;
MERCURY (Macrae et al., 2006); Platon (Spek,
 2009
;
_computing_structure_refinement 'SHELXL-2014/7 (Sheldrick, 2014)'
_computing_structure_solution 'SHELXL-2014/7 (Sheldrick, 2014)'
_diffrn_ambient_temperature 123(2)
_diffrn_detector_area_resol_mean 10.0000
_diffrn_measured_fraction_theta_full 0.997
_diffrn_measured_fraction_theta_max 0.995
_diffrn_measurement_device_type R-AXIS-RAPID
_diffrn_measurement_method dtprofit.ref
_diffrn_radiation_detector RX
_diffrn_radiation_monochromator Graphite
_diffrn_radiation_type MoK\a
_diffrn_radiation_wavelength 0.71073
_diffrn_reflns_av_R_equivalents 0.1301
_diffrn_reflns_av_unetI/netI 0.1110
_diffrn_reflns_Laue_measured_fraction_full 0.997
_diffrn_reflns_Laue_measured_fraction_max 0.995
_diffrn_reflns_limit_h_max 16
_diffrn_reflns_limit_h_min -16
_diffrn_reflns_limit_k_max 18
_diffrn_reflns_limit_k_min -18
_diffrn_reflns_limit_l_max 21
_diffrn_reflns_limit_l_min -21
_diffrn_reflns_number 51524
_diffrn_reflns_point_group_measured_fraction_full 0.997
_diffrn_reflns_point_group_measured_fraction_max 0.995
_diffrn_reflns_theta_full 25.242
_diffrn_reflns_theta_max 25.308
_diffrn_reflns_theta_min 3.033
_diffrn_source 'NORMAL-focus sealed tube'
_exptl_absorpt_coefficient_mu 0.976
_exptl_absorpt_correction_T_max 0.9414
_exptl_absorpt_correction_T_min 0.7778
_exptl_absorpt_correction_type numerical
_exptl_absorpt_process_details
;
 T.Higashi, Numerical Absorption Correction, NUMABS, 2002
;
_exptl_crystal_colour brown
_exptl_crystal_density_diffrn 1.478
_exptl_crystal_density_method 'Not measured'
_exptl_crystal_description chunk
_exptl_crystal_F_000 1564
_exptl_crystal_size_max 0.1
_exptl_crystal_size_mid 0.1
_exptl_crystal_size_min 0.1
_refine_diff_density_max 0.557
_refine_diff_density_min -0.566
_refine_diff_density_rms 0.083
_refine_ls_extinction_method none
_refine_ls_goodness_of_fit_ref 1.054
_refine_ls_hydrogen_treatment constr
_refine_ls_matrix_type full
_refine_ls_number_parameters 822
_refine_ls_number_reflns 12256
_refine_ls_number_restraints 0
_refine_ls_restrained_S_all 1.054
_refine_ls_R_factor_all 0.1375
_refine_ls_R_factor_gt 0.0777
_refine_ls_shift/su_max 0.001
_refine_ls_shift/su_mean 0.000
_refine_ls_structure_factor_coef Fsqd
_refine_ls_weighting_details 'w=1/[\s^2^(Fo^2^)+(0.0373P)^2^+5.5982P] where P=(Fo^2^+2Fc^2^)/3'
_refine_ls_weighting_scheme calc
_refine_ls_wR_factor_gt 0.1200
_refine_ls_wR_factor_ref 0.1368
_reflns_Friedel_coverage 0.000
_reflns_number_gt 7883
_reflns_number_total 12256
_reflns_threshold_expression 'I > 2\s(I)'
_cod_data_source_file d1ce00995h2.cif
_cod_data_source_block shelx_CCDC2
_cod_depositor_comments 'Adding full bibliography for 7243712--7243721.cif.'
_cod_database_code 7243714
_shelx_shelxl_version_number 2014/7
_shelx_space_group_comment
;
The symmetry employed for this shelxl refinement is uniquely defined
by the following loop, which should always be used as a source of
symmetry information in preference to the above space-group names.
They are only intended as comments.
;
_shelx_estimated_absorpt_t_min 0.909
_shelx_estimated_absorpt_t_max 0.909

loop_
_space_group_symop_operation_xyz
'x, y, z'
'-x, -y, -z'

loop_
_atom_site_label
_atom_site_type_symbol
_atom_site_fract_x
_atom_site_fract_y
_atom_site_fract_z
_atom_site_U_iso_or_equiv
_atom_site_adp_type
_atom_site_occupancy
_atom_site_site_symmetry_order
_atom_site_calc_flag
_atom_site_refinement_flags_posn
_atom_site_refinement_flags_adp
_atom_site_refinement_flags_occupancy
_atom_site_disorder_assembly
_atom_site_disorder_group
Cu1 Cu 0.04547(5) 1.00016(5) 0.71724(4) 0.03043(19) Uani 1 1 d . . . . .
Cl1 Cl 0.19105(13) 0.63399(12) 0.24088(9) 0.0504(5) Uani 1 1 d . . . . .
Cl2 Cl -0.12613(12) 1.36957(11) 1.18279(9) 0.0401(4) Uani 1 1 d . . . . .
S1 S 0.04332(13) 0.58484(11) 0.35781(9) 0.0396(4) Uani 1 1 d . . . . .
S2 S 0.04190(11) 1.41104(10) 1.07581(9) 0.0314(4) Uani 1 1 d . . . . .
O1 O 0.0061(4) 0.5853(3) 0.4297(2) 0.0535(13) Uani 1 1 d . . . . .
O2 O -0.0246(3) 0.5822(3) 0.2929(2) 0.0419(11) Uani 1 1 d . . . . .
O3 O 0.0700(3) 0.9010(3) 0.6162(2) 0.0357(10) Uani 1 1 d . . . . .
O4 O 0.0864(3) 1.4119(3) 1.0064(2) 0.0342(10) Uani 1 1 d . . . . .
O5 O 0.1030(3) 1.4033(3) 1.1392(2) 0.0364(10) Uani 1 1 d . . . . .
O6 O 0.0158(3) 1.1003(3) 0.8150(2) 0.0368(10) Uani 1 1 d . . . . .
N1 N 0.1137(4) 0.4949(3) 0.3206(3) 0.0453(14) Uani 1 1 d . . . . .
H1NB H 0.1624 0.4901 0.3554 0.054 Uiso 1 1 d R U . . .
H1NA H 0.1296 0.4713 0.2679 0.054 Uiso 1 1 d R U . . .
N2 N -0.0204(3) 1.5060(3) 1.1138(3) 0.0370(13) Uani 1 1 d . . . . .
H2NB H -0.0447 1.5343 1.0817 0.044 Uiso 1 1 d R U . . .
H2NA H -0.0337 1.5345 1.1669 0.044 Uiso 1 1 d R U . . .
N8 N 0.2011(3) 0.9981(3) 0.6152(3) 0.0311(12) Uani 1 1 d . . . . .
N9 N 0.1704(3) 1.0629(3) 0.6958(3) 0.0280(11) Uani 1 1 d . . . . .
N28 N -0.1167(4) 1.0030(3) 0.8138(3) 0.0405(13) Uani 1 1 d . . . . .
N29 N -0.0767(4) 0.9342(3) 0.7375(3) 0.0337(12) Uani 1 1 d . . . . .
C1 C 0.1084(4) 0.7612(4) 0.4688(3) 0.0323(14) Uani 1 1 d . . . . .
H1 H 0.0667 0.7476 0.5033 0.039 Uiso 1 1 calc R U . . .
C2 C 0.1163(4) 0.6935(4) 0.3908(3) 0.0318(14) Uani 1 1 d . . . . .
C3 C 0.1777(4) 0.7137(4) 0.3406(3) 0.0338(15) Uani 1 1 d . . . . .
C4 C 0.2314(4) 0.8000(4) 0.3703(4) 0.0385(15) Uani 1 1 d . . . . .
H4 H 0.2750 0.8131 0.3366 0.046 Uiso 1 1 calc R U . . .
C5 C 0.2220(4) 0.8668(4) 0.4480(4) 0.0374(15) Uani 1 1 d . . . . .
H5 H 0.2588 0.9262 0.4675 0.045 Uiso 1 1 calc R U . . .
C6 C 0.1604(4) 0.8497(4) 0.4984(3) 0.0288(14) Uani 1 1 d . . . . .
C7 C 0.1426(4) 0.9209(4) 0.5825(3) 0.0288(14) Uani 1 1 d . . . . .
C10 C 0.1548(4) 1.1593(4) 0.6905(4) 0.0351(15) Uani 1 1 d . . . . .
H10 H 0.2153 1.1737 0.6675 0.042 Uiso 1 1 calc R U . . .
C11 C 0.1449(5) 1.2412(4) 0.7721(4) 0.0410(16) Uani 1 1 d . . . . .
H11A H 0.0821 1.2317 0.7940 0.049 Uiso 1 1 calc R U . . .
H11B H 0.1406 1.3024 0.7655 0.049 Uiso 1 1 calc R U . . .
C12 C 0.2315(5) 1.2495(4) 0.8327(4) 0.0448(17) Uani 1 1 d . . . . .
H12C H 0.2927 1.2708 0.8165 0.054 Uiso 1 1 calc R U . . .
H12D H 0.2170 1.2982 0.8871 0.054 Uiso 1 1 calc R U . . .
C13 C 0.2476(5) 1.1534(4) 0.8357(4) 0.0445(17) Uani 1 1 d . . . . .
H13A H 0.1901 1.1377 0.8600 0.053 Uiso 1 1 calc R U . . .
H13B H 0.3077 1.1586 0.8715 0.053 Uiso 1 1 calc R U . . .
C14 C 0.2599(4) 1.0722(4) 0.7539(3) 0.0342(15) Uani 1 1 d . . . . .
H14 H 0.3192 1.0891 0.7312 0.041 Uiso 1 1 calc R U . . .
C15 C 0.2795(5) 0.9760(4) 0.7576(4) 0.0504(19) Uani 1 1 d . . . . .
H15D H 0.2250 0.9595 0.7833 0.076 Uiso 1 1 calc R U . . .
H15E H 0.3423 0.9807 0.7893 0.076 Uiso 1 1 calc R U . . .
H15F H 0.2839 0.9258 0.7025 0.076 Uiso 1 1 calc R U . . .
C16 C 0.0672(5) 1.1498(4) 0.6316(4) 0.0458(17) Uani 1 1 d . . . . .
H16D H 0.0060 1.1387 0.6536 0.069 Uiso 1 1 calc R U . . .
H16E H 0.0767 1.0953 0.5797 0.069 Uiso 1 1 calc R U . . .
H16F H 0.0618 1.2093 0.6235 0.069 Uiso 1 1 calc R U . . .
C21 C -0.0299(4) 1.2401(4) 0.9592(3) 0.0299(14) Uani 1 1 d . . . . .
H21 H 0.0183 1.2512 0.9277 0.036 Uiso 1 1 calc R U . . .
C22 C -0.0414(4) 1.3092(4) 1.0370(3) 0.0281(13) Uani 1 1 d . . . . .
C23 C -0.1133(4) 1.2914(4) 1.0819(3) 0.0310(14) Uani 1 1 d . . . . .
C24 C -0.1731(4) 1.2083(4) 1.0484(4) 0.0353(15) Uani 1 1 d . . . . .
H24 H -0.2231 1.1978 1.0789 0.042 Uiso 1 1 calc R U . . .
C25 C -0.1598(4) 1.1408(4) 0.9706(3) 0.0347(15) Uani 1 1 d . . . . .
H25 H -0.2010 1.0840 0.9475 0.042 Uiso 1 1 calc R U . . .
C26 C -0.0871(4) 1.1554(4) 0.9262(3) 0.0296(14) Uani 1 1 d . . . . .
C27 C -0.0616(5) 1.0805(4) 0.8451(3) 0.0343(15) Uani 1 1 d . . . . .
C30 C -0.0548(5) 0.8463(4) 0.7532(4) 0.0443(17) Uani 1 1 d . . . . .
H30 H -0.1156 0.8305 0.7748 0.053 Uiso 1 1 calc R U . . .
C31 C -0.0343(5) 0.7600(4) 0.6776(4) 0.0499(18) Uani 1 1 d . . . . .
H31A H -0.0238 0.7037 0.6908 0.060 Uiso 1 1 calc R U . . .
H31B H 0.0277 0.7722 0.6563 0.060 Uiso 1 1 calc R U . . .
C32 C -0.1188(5) 0.7363(5) 0.6128(4) 0.055(2) Uani 1 1 d . . . . .
H32A H -0.0987 0.6842 0.5618 0.065 Uiso 1 1 calc R U . . .
H32B H -0.1778 0.7127 0.6300 0.065 Uiso 1 1 calc R U . . .
C33 C -0.1460(5) 0.8242(4) 0.5977(4) 0.0470(17) Uani 1 1 d . . . . .
H33A H -0.0922 0.8389 0.5694 0.056 Uiso 1 1 calc R U . . .
H33B H -0.2076 0.8093 0.5618 0.056 Uiso 1 1 calc R U . . .
C34 C -0.1617(5) 0.9114(4) 0.6746(4) 0.0419(16) Uani 1 1 d . . . . .
H34 H -0.2220 0.8978 0.6981 0.050 Uiso 1 1 calc R U . . .
C35 C -0.1820(5) 0.9989(5) 0.6585(4) 0.0465(17) Uani 1 1 d . . . . .
H35A H -0.1932 1.0541 0.7096 0.070 Uiso 1 1 calc R U . . .
H35B H -0.2413 0.9863 0.6212 0.070 Uiso 1 1 calc R U . . .
H35C H -0.1247 1.0132 0.6341 0.070 Uiso 1 1 calc R U . . .
C36 C 0.0295(6) 0.8687(5) 0.8185(4) 0.064(2) Uani 1 1 d . . . . .
H36A H 0.0911 0.8826 0.7986 0.095 Uiso 1 1 calc R U . . .
H36B H 0.0388 0.8130 0.8316 0.095 Uiso 1 1 calc R U . . .
H36C H 0.0130 0.9250 0.8672 0.095 Uiso 1 1 calc R U . . .
Cu2 Cu 0.5000 0.5000 1.0000 0.0230(2) Uani 1 2 d S . P . .
Cl1' Cl 0.55451(13) -0.06122(10) 0.62706(10) 0.0494(5) Uani 1 1 d . . . . .
S1' S 0.46098(12) 0.13464(11) 0.61464(9) 0.0355(4) Uani 1 1 d . . . . .
O1' O 0.4058(3) 0.2205(3) 0.6391(2) 0.0408(11) Uani 1 1 d . . . . .
O2' O 0.5446(3) 0.1244(3) 0.5663(2) 0.0386(10) Uani 1 1 d . . . . .
O3' O 0.5126(3) 0.3854(2) 0.9070(2) 0.0285(9) Uani 1 1 d . . . . .
N1' N 0.3870(4) 0.0453(3) 0.5661(3) 0.0407(13) Uani 1 1 d . . . . .
H1NC H 0.4206 -0.0090 0.5386 0.049 Uiso 1 1 d R U . . .
H1ND H 0.3253 0.0361 0.5797 0.049 Uiso 1 1 d R U . . .
N8' N 0.5476(3) 0.3132(3) 0.9944(3) 0.0249(10) Uani 1 1 d . . . . .
N9' N 0.5358(3) 0.4117(3) 1.0582(2) 0.0234(10) Uani 1 1 d . . . . .
C1' C 0.5060(4) 0.2139(4) 0.7766(3) 0.0269(13) Uani 1 1 d . . . . .
H1' H 0.4772 0.2695 0.7739 0.032 Uiso 1 1 calc R U . . .
C2' C 0.5089(4) 0.1303(4) 0.7060(3) 0.0254(13) Uani 1 1 d . . . . .
C3' C 0.5517(4) 0.0489(4) 0.7111(4) 0.0355(15) Uani 1 1 d . . . . .
C4' C 0.5917(4) 0.0541(4) 0.7843(4) 0.0351(15) Uani 1 1 d . . . . .
H4' H 0.6210 -0.0011 0.7873 0.042 Uiso 1 1 calc R U . . .
C5' C 0.5895(4) 0.1392(4) 0.8536(3) 0.0336(14) Uani 1 1 d . . . . .
H5' H 0.6197 0.1427 0.9033 0.040 Uiso 1 1 calc R U . . .
C6' C 0.5436(4) 0.2195(4) 0.8510(3) 0.0243(13) Uani 1 1 d . . . . .
C7' C 0.5346(4) 0.3122(4) 0.9234(3) 0.0240(12) Uani 1 1 d . . . . .
C10' C 0.6356(4) 0.4359(4) 1.1056(3) 0.0320(14) Uani 1 1 d . . . . .
H10' H 0.6548 0.3791 1.1170 0.038 Uiso 1 1 calc R U . . .
C11' C 0.6316(5) 0.5213(4) 1.1853(4) 0.0444(17) Uani 1 1 d . . . . .
H11C H 0.6194 0.5797 1.1755 0.053 Uiso 1 1 calc R U . . .
H11D H 0.6969 0.5305 1.2159 0.053 Uiso 1 1 calc R U . . .
C12' C 0.5510(6) 0.5107(5) 1.2363(4) 0.055(2) Uani 1 1 d . . . . .
H12A H 0.5673 0.4578 1.2528 0.066 Uiso 1 1 calc R U . . .
H12B H 0.5471 0.5712 1.2859 0.066 Uiso 1 1 calc R U . . .
C13' C 0.4525(5) 0.4885(4) 1.1875(4) 0.0412(16) Uani 1 1 d . . . . .
H13C H 0.4010 0.4777 1.2197 0.049 Uiso 1 1 calc R U . . .
H13D H 0.4334 0.5450 1.1768 0.049 Uiso 1 1 calc R U . . .
C14' C 0.4552(4) 0.4014(4) 1.1084(3) 0.0313(14) Uani 1 1 d . . . . .
H14' H 0.4713 0.3449 1.1209 0.038 Uiso 1 1 calc R U . . .
C15' C 0.3559(4) 0.3790(4) 1.0596(4) 0.0421(16) Uani 1 1 d . . . . .
H15A H 0.3383 0.4330 1.0458 0.063 Uiso 1 1 calc R U . . .
H15B H 0.3045 0.3695 1.0918 0.063 Uiso 1 1 calc R U . . .
H15C H 0.3606 0.3201 1.0098 0.063 Uiso 1 1 calc R U . . .
C16' C 0.7134(4) 0.4498(4) 1.0546(4) 0.0393(16) Uani 1 1 d . . . . .
H16A H 0.6966 0.5052 1.0426 0.059 Uiso 1 1 calc R U . . .
H16B H 0.7153 0.3917 1.0038 0.059 Uiso 1 1 calc R U . . .
H16C H 0.7787 0.4617 1.0844 0.059 Uiso 1 1 calc R U . . .
Cu3 Cu 0.5000 0.5000 0.5000 0.0308(3) Uani 1 2 d S . P . .
Cl2' Cl 0.68659(12) 0.91347(11) 0.97085(9) 0.0418(4) Uani 1 1 d . . . . .
S2' S 0.45941(11) 0.86282(9) 0.88202(8) 0.0267(3) Uani 1 1 d . . . . .
O4' O 0.3770(3) 0.8063(3) 0.8314(2) 0.0345(10) Uani 1 1 d . . . . .
O5' O 0.4708(3) 0.9616(2) 0.8947(2) 0.0307(9) Uani 1 1 d . . . . .
O6' O 0.5214(3) 0.5944(3) 0.6065(2) 0.0333(10) Uani 1 1 d . . . . .
N2' N 0.4543(3) 0.8619(3) 0.9686(3) 0.0297(11) Uani 1 1 d . . . . .
H2ND H 0.4479 0.8044 0.9707 0.036 Uiso 1 1 d R U . . .
H2NC H 0.4933 0.9077 1.0098 0.036 Uiso 1 1 d R U . . .
N28' N 0.6837(4) 0.5446(3) 0.5995(3) 0.0336(12) Uani 1 1 d . . . . .
N29' N 0.6503(4) 0.4766(3) 0.5157(3) 0.0368(12) Uani 1 1 d . . . . .
C21' C 0.5541(4) 0.7288(4) 0.7590(3) 0.0257(13) Uani 1 1 d . . . . .
H21' H 0.4895 0.7149 0.7323 0.031 Uiso 1 1 calc R U . . .
C22' C 0.5674(4) 0.8022(4) 0.8367(3) 0.0224(12) Uani 1 1 d . . . . .
C23' C 0.6631(4) 0.8212(4) 0.8744(3) 0.0308(14) Uani 1 1 d . . . . .
C24' C 0.7414(4) 0.7657(4) 0.8372(3) 0.0322(14) Uani 1 1 d . . . . .
H24' H 0.8055 0.7767 0.8648 0.039 Uiso 1 1 calc R U . . .
C25' C 0.7265(4) 0.6936(4) 0.7594(3) 0.0344(15) Uani 1 1 d . . . . .
H25' H 0.7811 0.6564 0.7332 0.041 Uiso 1 1 calc R U . . .
C26' C 0.6339(4) 0.6752(4) 0.7196(3) 0.0277(13) Uani 1 1 d . . . . .
C27' C 0.6117(5) 0.5983(4) 0.6350(3) 0.0285(14) Uani 1 1 d . . . . .
C30' C 0.7211(5) 0.4971(5) 0.4626(4) 0.0531(19) Uani 1 1 d . . . . .
H30' H 0.7900 0.5044 0.4885 0.064 Uiso 1 1 calc R U . . .
C31' C 0.7199(6) 0.4166(5) 0.3793(4) 0.068(2) Uani 1 1 d . . . . .
H31C H 0.7711 0.4308 0.3486 0.081 Uiso 1 1 calc R U . . .
H31D H 0.6543 0.4137 0.3507 0.081 Uiso 1 1 calc R U . . .
C32' C 0.7395(6) 0.3189(6) 0.3801(5) 0.077(3) Uani 1 1 d . . . . .
H32C H 0.7333 0.2680 0.3241 0.092 Uiso 1 1 calc R U . . .
H32D H 0.8081 0.3185 0.4029 0.092 Uiso 1 1 calc R U . . .
C33' C 0.6654(6) 0.2982(5) 0.4310(5) 0.069(2) Uani 1 1 d . . . . .
H33C H 0.5975 0.2926 0.4052 0.083 Uiso 1 1 calc R U . . .
H33D H 0.6806 0.2357 0.4332 0.083 Uiso 1 1 calc R U . . .
C34' C 0.6686(5) 0.3755(4) 0.5149(4) 0.053(2) Uani 1 1 d . . . . .
H34' H 0.7373 0.3775 0.5397 0.064 Uiso 1 1 calc R U . . .
C35' C 0.5989(6) 0.3555(5) 0.5665(5) 0.066(2) Uani 1 1 d . . . . .
H35D H 0.5302 0.3564 0.5457 0.099 Uiso 1 1 calc R U . . .
H35E H 0.6084 0.4050 0.6222 0.099 Uiso 1 1 calc R U . . .
H35F H 0.6119 0.2918 0.5657 0.099 Uiso 1 1 calc R U . . .
C36' C 0.6931(6) 0.5924(5) 0.4612(4) 0.062(2) Uani 1 1 d . . . . .
H36D H 0.6285 0.5850 0.4312 0.093 Uiso 1 1 calc R U . . .
H36E H 0.7439 0.6129 0.4347 0.093 Uiso 1 1 calc R U . . .
H36F H 0.6889 0.6412 0.5169 0.093 Uiso 1 1 calc R U . . .

loop_
_atom_site_aniso_label
_atom_site_aniso_U_11
_atom_site_aniso_U_22
_atom_site_aniso_U_33
_atom_site_aniso_U_23
_atom_site_aniso_U_13
_atom_site_aniso_U_12
Cu1 0.0337(4) 0.0243(4) 0.0241(4) 0.0015(3) -0.0018(3) -0.0011(3)
Cl1 0.0578(11) 0.0463(10) 0.0268(9) -0.0047(8) 0.0020(8) -0.0045(8)
Cl2 0.0487(10) 0.0396(9) 0.0263(8) 0.0079(7) 0.0044(7) 0.0075(7)
S1 0.0509(11) 0.0256(8) 0.0293(9) -0.0005(7) -0.0044(8) -0.0013(7)
S2 0.0303(9) 0.0283(8) 0.0263(8) 0.0029(7) -0.0038(7) 0.0017(6)
O1 0.082(4) 0.035(2) 0.031(3) 0.001(2) 0.006(2) -0.012(2)
O2 0.039(3) 0.035(2) 0.037(3) 0.002(2) -0.007(2) 0.0013(19)
O3 0.036(3) 0.029(2) 0.029(2) -0.0017(19) 0.006(2) -0.0068(19)
O4 0.033(2) 0.030(2) 0.030(2) 0.0044(19) 0.0000(19) 0.0002(18)
O5 0.037(2) 0.036(2) 0.026(2) 0.0031(19) -0.0044(19) 0.0098(19)
O6 0.038(3) 0.034(2) 0.029(2) 0.0037(19) 0.002(2) -0.0080(19)
N1 0.063(4) 0.028(3) 0.029(3) -0.001(2) -0.012(3) 0.009(3)
N2 0.042(3) 0.032(3) 0.030(3) 0.007(2) -0.001(2) 0.012(2)
N8 0.031(3) 0.024(2) 0.028(3) 0.000(2) -0.001(2) 0.003(2)
N9 0.029(3) 0.021(2) 0.027(3) 0.004(2) -0.006(2) 0.005(2)
N28 0.047(3) 0.037(3) 0.029(3) 0.006(3) 0.001(3) -0.010(3)
N29 0.046(3) 0.024(3) 0.023(3) 0.003(2) -0.002(2) -0.006(2)
C1 0.034(4) 0.028(3) 0.027(3) 0.004(3) -0.004(3) 0.008(3)
C2 0.031(4) 0.033(3) 0.026(3) 0.008(3) -0.002(3) 0.006(3)
C3 0.034(4) 0.030(3) 0.024(3) -0.001(3) -0.008(3) 0.004(3)
C4 0.037(4) 0.044(4) 0.026(3) 0.007(3) -0.002(3) -0.002(3)
C5 0.031(4) 0.039(4) 0.031(4) 0.005(3) -0.007(3) -0.006(3)
C6 0.026(3) 0.027(3) 0.026(3) 0.004(3) -0.006(3) 0.005(3)
C7 0.029(3) 0.023(3) 0.023(3) 0.000(3) -0.007(3) 0.003(3)
C10 0.032(4) 0.027(3) 0.040(4) 0.007(3) -0.003(3) 0.002(3)
C11 0.044(4) 0.027(3) 0.044(4) 0.006(3) 0.010(3) 0.002(3)
C12 0.049(4) 0.024(3) 0.043(4) -0.005(3) 0.005(3) -0.010(3)
C13 0.038(4) 0.045(4) 0.031(4) -0.002(3) -0.006(3) -0.007(3)
C14 0.031(4) 0.028(3) 0.031(3) 0.000(3) -0.008(3) 0.001(3)
C15 0.054(5) 0.039(4) 0.049(4) 0.012(3) -0.019(4) 0.008(3)
C16 0.048(4) 0.041(4) 0.048(4) 0.019(3) -0.004(3) 0.011(3)
C21 0.029(3) 0.033(3) 0.025(3) 0.008(3) 0.001(3) -0.002(3)
C22 0.029(3) 0.026(3) 0.025(3) 0.007(3) -0.003(3) 0.000(3)
C23 0.038(4) 0.033(3) 0.024(3) 0.014(3) 0.003(3) 0.006(3)
C24 0.034(4) 0.039(4) 0.034(4) 0.016(3) 0.004(3) -0.002(3)
C25 0.041(4) 0.030(3) 0.030(4) 0.011(3) -0.002(3) -0.003(3)
C26 0.028(3) 0.033(3) 0.021(3) 0.005(3) -0.002(3) 0.000(3)
C27 0.036(4) 0.037(4) 0.022(3) 0.006(3) -0.004(3) 0.001(3)
C30 0.065(5) 0.031(3) 0.032(4) 0.011(3) -0.009(3) -0.012(3)
C31 0.057(5) 0.035(4) 0.058(5) 0.020(4) 0.004(4) -0.004(3)
C32 0.060(5) 0.041(4) 0.047(4) 0.003(4) 0.003(4) -0.021(3)
C33 0.046(4) 0.049(4) 0.035(4) 0.008(3) -0.012(3) -0.014(3)
C34 0.042(4) 0.044(4) 0.030(4) 0.008(3) -0.004(3) -0.016(3)
C35 0.038(4) 0.053(4) 0.053(4) 0.028(4) -0.008(3) -0.006(3)
C36 0.094(6) 0.045(4) 0.056(5) 0.028(4) -0.023(4) -0.006(4)
Cu2 0.0269(6) 0.0187(5) 0.0173(5) 0.0019(4) -0.0028(4) 0.0002(4)
Cl1' 0.0561(11) 0.0266(8) 0.0421(10) -0.0092(7) 0.0066(8) 0.0055(7)
S1' 0.0403(10) 0.0315(8) 0.0217(8) -0.0017(7) 0.0005(7) -0.0077(7)
O1' 0.048(3) 0.042(2) 0.020(2) 0.002(2) -0.007(2) 0.005(2)
O2' 0.040(3) 0.039(2) 0.021(2) -0.0044(19) 0.0066(19) -0.0112(19)
O3' 0.047(3) 0.023(2) 0.0130(19) 0.0053(17) 0.0028(18) 0.0062(18)
N1' 0.032(3) 0.037(3) 0.032(3) -0.007(2) 0.006(2) -0.009(2)
N8' 0.033(3) 0.018(2) 0.021(3) 0.006(2) 0.001(2) 0.000(2)
N9' 0.035(3) 0.019(2) 0.012(2) 0.003(2) 0.000(2) 0.000(2)
C1' 0.030(3) 0.021(3) 0.021(3) -0.001(3) 0.000(3) -0.003(2)
C2' 0.028(3) 0.019(3) 0.026(3) 0.005(3) 0.005(3) -0.002(2)
C3' 0.035(4) 0.030(3) 0.029(3) -0.001(3) 0.011(3) -0.002(3)
C4' 0.039(4) 0.025(3) 0.041(4) 0.012(3) 0.012(3) 0.008(3)
C5' 0.042(4) 0.028(3) 0.026(3) 0.006(3) 0.008(3) 0.005(3)
C6' 0.019(3) 0.022(3) 0.027(3) 0.006(3) 0.000(2) -0.002(2)
C7' 0.027(3) 0.022(3) 0.018(3) 0.005(3) -0.001(2) -0.002(2)
C10' 0.036(4) 0.028(3) 0.028(3) 0.009(3) -0.015(3) -0.004(3)
C11' 0.048(4) 0.033(3) 0.040(4) 0.007(3) -0.021(3) -0.002(3)
C12' 0.093(6) 0.043(4) 0.020(4) 0.007(3) -0.002(4) 0.007(4)
C13' 0.060(5) 0.033(3) 0.033(4) 0.014(3) 0.011(3) 0.006(3)
C14' 0.046(4) 0.022(3) 0.022(3) 0.006(3) 0.004(3) -0.001(3)
C15' 0.035(4) 0.043(4) 0.043(4) 0.013(3) 0.004(3) 0.002(3)
C16' 0.029(4) 0.041(4) 0.050(4) 0.023(3) -0.008(3) -0.007(3)
Cu3 0.0447(7) 0.0225(5) 0.0170(5) 0.0007(4) -0.0020(5) -0.0001(5)
Cl2' 0.0433(10) 0.0388(9) 0.0254(8) -0.0030(7) -0.0081(7) -0.0065(7)
S2' 0.0350(9) 0.0198(7) 0.0185(7) 0.0015(6) -0.0003(6) 0.0027(6)
O4' 0.035(2) 0.031(2) 0.027(2) 0.0027(19) -0.0027(19) 0.0012(18)
O5' 0.049(3) 0.0181(19) 0.020(2) 0.0029(17) -0.0023(18) 0.0050(17)
O6' 0.033(2) 0.030(2) 0.023(2) -0.0014(18) -0.0048(19) 0.0082(18)
N2' 0.046(3) 0.017(2) 0.023(3) 0.006(2) -0.001(2) -0.004(2)
N28' 0.040(3) 0.023(2) 0.024(3) -0.004(2) 0.000(2) 0.005(2)
N29' 0.042(3) 0.028(3) 0.027(3) -0.002(2) 0.005(2) 0.000(2)
C21' 0.029(3) 0.022(3) 0.022(3) 0.007(3) -0.010(3) -0.002(2)
C22' 0.025(3) 0.020(3) 0.019(3) 0.006(2) -0.001(2) -0.002(2)
C23' 0.039(4) 0.024(3) 0.019(3) -0.001(3) -0.003(3) -0.002(3)
C24' 0.025(3) 0.036(3) 0.030(3) 0.010(3) -0.008(3) -0.003(3)
C25' 0.037(4) 0.029(3) 0.027(3) 0.001(3) 0.003(3) 0.007(3)
C26' 0.038(4) 0.021(3) 0.021(3) 0.005(3) 0.001(3) 0.000(3)
C27' 0.047(4) 0.017(3) 0.022(3) 0.008(3) 0.006(3) 0.000(3)
C30' 0.059(5) 0.052(4) 0.033(4) 0.002(4) 0.001(4) -0.002(4)
C31' 0.074(6) 0.083(6) 0.028(4) 0.004(4) 0.017(4) 0.017(5)
C32' 0.078(6) 0.073(6) 0.055(5) 0.004(5) -0.005(5) 0.038(5)
C33' 0.086(6) 0.048(5) 0.054(5) 0.004(4) -0.015(5) 0.023(4)
C34' 0.058(5) 0.032(4) 0.043(4) -0.009(3) -0.006(4) 0.018(3)
C35' 0.095(6) 0.032(4) 0.070(6) 0.022(4) -0.007(5) 0.005(4)
C36' 0.071(6) 0.076(6) 0.034(4) 0.021(4) -0.006(4) -0.023(4)

loop_
_atom_type_symbol
_atom_type_description
_atom_type_scat_dispersion_real
_atom_type_scat_dispersion_imag
_atom_type_scat_source
C C 0.0033 0.0016 'International Tables Vol C Tables 4.2.6.8 and 6.1.1.4'
H H 0.0000 0.0000 'International Tables Vol C Tables 4.2.6.8 and 6.1.1.4'
Cl Cl 0.1484 0.1585 'International Tables Vol C Tables 4.2.6.8 and 6.1.1.4'
Cu Cu 0.3201 1.2651 'International Tables Vol C Tables 4.2.6.8 and 6.1.1.4'
N N 0.0061 0.0033 'International Tables Vol C Tables 4.2.6.8 and 6.1.1.4'
O O 0.0106 0.0060 'International Tables Vol C Tables 4.2.6.8 and 6.1.1.4'
S S 0.1246 0.1234 'International Tables Vol C Tables 4.2.6.8 and 6.1.1.4'

loop_
_geom_angle_atom_site_label_1
_geom_angle_atom_site_label_2
_geom_angle_atom_site_label_3
_geom_angle
_geom_angle_site_symmetry_1
_geom_angle_site_symmetry_3
_geom_angle_publ_flag
O6 Cu1 O3 177.11(19) . . ?
O6 Cu1 N29 83.00(17) . . ?
O3 Cu1 N29 96.28(17) . . ?
O6 Cu1 N9 98.23(17) . . ?
O3 Cu1 N9 82.55(17) . . ?
N29 Cu1 N9 178.39(17) . . ?
O1 S1 O2 120.1(3) . . ?
O1 S1 N1 108.3(3) . . ?
O2 S1 N1 107.0(2) . . ?
O1 S1 C2 105.1(3) . . ?
O2 S1 C2 106.9(3) . . ?
N1 S1 C2 109.2(3) . . ?
O5 S2 O4 119.8(2) . . ?
O5 S2 N2 108.2(2) . . ?
O4 S2 N2 107.6(2) . . ?
O5 S2 C22 106.8(3) . . ?
O4 S2 C22 105.3(2) . . ?
N2 S2 C22 108.9(3) . . ?
C7 O3 Cu1 113.3(3) . . ?
C27 O6 Cu1 112.6(3) . . ?
S1 N1 H1NB 115.5 . . ?
S1 N1 H1NA 121.5 . . ?
H1NB N1 H1NA 114.8 . . ?
S2 N2 H2NB 119.6 . . ?
S2 N2 H2NA 123.5 . . ?
H2NB N2 H2NA 116.9 . . ?
C7 N8 N9 111.0(4) . . ?
N8 N9 C14 105.3(4) . . ?
N8 N9 C10 104.4(4) . . ?
C14 N9 C10 109.3(4) . . ?
N8 N9 Cu1 107.2(3) . . ?
C14 N9 Cu1 113.9(3) . . ?
C10 N9 Cu1 115.7(3) . . ?
C27 N28 N29 110.1(5) . . ?
N28 N29 C34 105.1(4) . . ?
N28 N29 C30 103.8(4) . . ?
C34 N29 C30 109.6(4) . . ?
N28 N29 Cu1 107.3(3) . . ?
C34 N29 Cu1 114.9(4) . . ?
C30 N29 Cu1 115.0(4) . . ?
C2 C1 C6 121.4(6) . . ?
C2 C1 H1 119.3 . . ?
C6 C1 H1 119.3 . . ?
C1 C2 C3 119.1(5) . . ?
C1 C2 S1 117.8(5) . . ?
C3 C2 S1 123.0(4) . . ?
C4 C3 C2 119.8(5) . . ?
C4 C3 Cl1 117.6(5) . . ?
C2 C3 Cl1 122.7(4) . . ?
C5 C4 C3 120.2(6) . . ?
C5 C4 H4 119.9 . . ?
C3 C4 H4 119.9 . . ?
C4 C5 C6 121.3(6) . . ?
C4 C5 H5 119.3 . . ?
C6 C5 H5 119.3 . . ?
C5 C6 C1 118.2(5) . . ?
C5 C6 C7 124.3(5) . . ?
C1 C6 C7 117.5(5) . . ?
O3 C7 N8 125.7(5) . . ?
O3 C7 C6 116.4(5) . . ?
N8 C7 C6 117.9(5) . . ?
C11 C10 C16 112.5(5) . . ?
C11 C10 N9 112.5(5) . . ?
C16 C10 N9 109.5(4) . . ?
C11 C10 H10 107.3 . . ?
C16 C10 H10 107.3 . . ?
N9 C10 H10 107.3 . . ?
C10 C11 C12 112.9(5) . . ?
C10 C11 H11A 109.0 . . ?
C12 C11 H11A 109.0 . . ?
C10 C11 H11B 109.0 . . ?
C12 C11 H11B 109.0 . . ?
H11A C11 H11B 107.8 . . ?
C13 C12 C11 109.9(5) . . ?
C13 C12 H12C 109.7 . . ?
C11 C12 H12C 109.7 . . ?
C13 C12 H12D 109.7 . . ?
C11 C12 H12D 109.7 . . ?
H12C C12 H12D 108.2 . . ?
C12 C13 C14 113.6(5) . . ?
C12 C13 H13A 108.8 . . ?
C14 C13 H13A 108.8 . . ?
C12 C13 H13B 108.8 . . ?
C14 C13 H13B 108.8 . . ?
H13A C13 H13B 107.7 . . ?
C13 C14 C15 113.4(5) . . ?
C13 C14 N9 110.9(5) . . ?
C15 C14 N9 110.3(4) . . ?
C13 C14 H14 107.3 . . ?
C15 C14 H14 107.3 . . ?
N9 C14 H14 107.3 . . ?
C14 C15 H15D 109.5 . . ?
C14 C15 H15E 109.5 . . ?
H15D C15 H15E 109.5 . . ?
C14 C15 H15F 109.5 . . ?
H15D C15 H15F 109.5 . . ?
H15E C15 H15F 109.5 . . ?
C10 C16 H16D 109.5 . . ?
C10 C16 H16E 109.5 . . ?
H16D C16 H16E 109.5 . . ?
C10 C16 H16F 109.5 . . ?
H16D C16 H16F 109.5 . . ?
H16E C16 H16F 109.5 . . ?
C26 C21 C22 121.6(5) . . ?
C26 C21 H21 119.2 . . ?
C22 C21 H21 119.2 . . ?
C21 C22 C23 118.0(5) . . ?
C21 C22 S2 117.8(4) . . ?
C23 C22 S2 124.1(4) . . ?
C24 C23 C22 120.8(5) . . ?
C24 C23 Cl2 118.1(4) . . ?
C22 C23 Cl2 121.1(4) . . ?
C25 C24 C23 119.8(5) . . ?
C25 C24 H24 120.1 . . ?
C23 C24 H24 120.1 . . ?
C26 C25 C24 120.3(5) . . ?
C26 C25 H25 119.8 . . ?
C24 C25 H25 119.8 . . ?
C25 C26 C21 119.4(5) . . ?
C25 C26 C27 122.9(5) . . ?
C21 C26 C27 117.6(5) . . ?
N28 C27 O6 126.9(5) . . ?
N28 C27 C26 117.3(5) . . ?
O6 C27 C26 115.8(5) . . ?
C31 C30 N29 112.4(5) . . ?
C31 C30 C36 111.9(6) . . ?
N29 C30 C36 110.4(5) . . ?
C31 C30 H30 107.3 . . ?
N29 C30 H30 107.3 . . ?
C36 C30 H30 107.3 . . ?
C30 C31 C32 112.2(6) . . ?
C30 C31 H31A 109.2 . . ?
C32 C31 H31A 109.2 . . ?
C30 C31 H31B 109.2 . . ?
C32 C31 H31B 109.2 . . ?
H31A C31 H31B 107.9 . . ?
C33 C32 C31 111.1(5) . . ?
C33 C32 H32A 109.4 . . ?
C31 C32 H32A 109.4 . . ?
C33 C32 H32B 109.4 . . ?
C31 C32 H32B 109.4 . . ?
H32A C32 H32B 108.0 . . ?
C34 C33 C32 112.6(5) . . ?
C34 C33 H33A 109.1 . . ?
C32 C33 H33A 109.1 . . ?
C34 C33 H33B 109.1 . . ?
C32 C33 H33B 109.1 . . ?
H33A C33 H33B 107.8 . . ?
N29 C34 C33 113.6(5) . . ?
N29 C34 C35 109.2(5) . . ?
C33 C34 C35 111.5(5) . . ?
N29 C34 H34 107.4 . . ?
C33 C34 H34 107.4 . . ?
C35 C34 H34 107.4 . . ?
C34 C35 H35A 109.5 . . ?
C34 C35 H35B 109.5 . . ?
H35A C35 H35B 109.5 . . ?
C34 C35 H35C 109.5 . . ?
H35A C35 H35C 109.5 . . ?
H35B C35 H35C 109.5 . . ?
C30 C36 H36A 109.5 . . ?
C30 C36 H36B 109.5 . . ?
H36A C36 H36B 109.5 . . ?
C30 C36 H36C 109.5 . . ?
H36A C36 H36C 109.5 . . ?
H36B C36 H36C 109.5 . . ?
O3' Cu2 O3' 180.0 2_667 . ?
O3' Cu2 N9' 97.42(15) 2_667 . ?
O3' Cu2 N9' 82.58(15) . . ?
O3' Cu2 N9' 82.58(15) 2_667 2_667 ?
O3' Cu2 N9' 97.42(15) . 2_667 ?
N9' Cu2 N9' 180.0(2) . 2_667 ?
O1' S1' O2' 119.0(3) . . ?
O1' S1' N1' 108.5(3) . . ?
O2' S1' N1' 107.4(2) . . ?
O1' S1' C2' 105.3(2) . . ?
O2' S1' C2' 106.4(3) . . ?
N1' S1' C2' 110.2(3) . . ?
C7' O3' Cu2 113.0(3) . . ?
S1' N1' H1NC 111.4 . . ?
S1' N1' H1ND 126.6 . . ?
H1NC N1' H1ND 115.8 . . ?
C7' N8' N9' 110.8(4) . . ?
N8' N9' C14' 105.2(4) . . ?
N8' N9' C10' 103.9(4) . . ?
C14' N9' C10' 111.4(4) . . ?
N8' N9' Cu2 107.1(3) . . ?
C14' N9' Cu2 114.1(3) . . ?
C10' N9' Cu2 114.1(3) . . ?
C2' C1' C6' 122.4(5) . . ?
C2' C1' H1' 118.8 . . ?
C6' C1' H1' 118.8 . . ?
C1' C2' C3' 118.1(5) . . ?
C1' C2' S1' 117.4(4) . . ?
C3' C2' S1' 124.5(4) . . ?
C4' C3' C2' 120.2(5) . . ?
C4' C3' Cl1' 117.9(5) . . ?
C2' C3' Cl1' 121.9(5) . . ?
C3' C4' C5' 120.4(6) . . ?
C3' C4' H4' 119.8 . . ?
C5' C4' H4' 119.8 . . ?
C4' C5' C6' 120.6(6) . . ?
C4' C5' H5' 119.7 . . ?
C6' C5' H5' 119.7 . . ?
C1' C6' C5' 118.2(5) . . ?
C1' C6' C7' 118.0(5) . . ?
C5' C6' C7' 123.8(5) . . ?
N8' C7' O3' 126.5(5) . . ?
N8' C7' C6' 118.9(5) . . ?
O3' C7' C6' 114.6(5) . . ?
C11' C10' C16' 111.9(5) . . ?
C11' C10' N9' 112.2(5) . . ?
C16' C10' N9' 109.8(4) . . ?
C11' C10' H10' 107.6 . . ?
C16' C10' H10' 107.6 . . ?
N9' C10' H10' 107.6 . . ?
C10' C11' C12' 112.9(5) . . ?
C10' C11' H11C 109.0 . . ?
C12' C11' H11C 109.0 . . ?
C10' C11' H11D 109.0 . . ?
C12' C11' H11D 109.0 . . ?
H11C C11' H11D 107.8 . . ?
C13' C12' C11' 109.3(5) . . ?
C13' C12' H12A 109.8 . . ?
C11' C12' H12A 109.8 . . ?
C13' C12' H12B 109.8 . . ?
C11' C12' H12B 109.8 . . ?
H12A C12' H12B 108.3 . . ?
C14' C13' C12' 112.7(5) . . ?
C14' C13' H13C 109.0 . . ?
C12' C13' H13C 109.0 . . ?
C14' C13' H13D 109.0 . . ?
C12' C13' H13D 109.0 . . ?
H13C C13' H13D 107.8 . . ?
C13' C14' N9' 111.5(4) . . ?
C13' C14' C15' 112.6(5) . . ?
N9' C14' C15' 110.0(5) . . ?
C13' C14' H14' 107.5 . . ?
N9' C14' H14' 107.5 . . ?
C15' C14' H14' 107.5 . . ?
C14' C15' H15A 109.5 . . ?
C14' C15' H15B 109.5 . . ?
H15A C15' H15B 109.5 . . ?
C14' C15' H15C 109.5 . . ?
H15A C15' H15C 109.5 . . ?
H15B C15' H15C 109.5 . . ?
C10' C16' H16A 109.5 . . ?
C10' C16' H16B 109.5 . . ?
H16A C16' H16B 109.5 . . ?
C10' C16' H16C 109.5 . . ?
H16A C16' H16C 109.5 . . ?
H16B C16' H16C 109.5 . . ?
O6' Cu3 O6' 180.0 . 2_666 ?
O6' Cu3 N29' 97.45(17) . 2_666 ?
O6' Cu3 N29' 82.55(17) 2_666 2_666 ?
O6' Cu3 N29' 82.55(17) . . ?
O6' Cu3 N29' 97.45(17) 2_666 . ?
N29' Cu3 N29' 180.0 2_666 . ?
O4' S2' O5' 119.1(2) . . ?
O4' S2' N2' 108.1(2) . . ?
O5' S2' N2' 107.2(2) . . ?
O4' S2' C22' 105.6(2) . . ?
O5' S2' C22' 107.5(2) . . ?
N2' S2' C22' 109.1(2) . . ?
C27' O6' Cu3 112.8(3) . . ?
S2' N2' H2ND 117.7 . . ?
S2' N2' H2NC 115.9 . . ?
H2ND N2' H2NC 116.1 . . ?
C27' N28' N29' 110.4(5) . . ?
N28' N29' C30' 104.4(4) . . ?
N28' N29' C34' 103.7(4) . . ?
C30' N29' C34' 110.8(5) . . ?
N28' N29' Cu3 106.8(3) . . ?
C30' N29' Cu3 117.6(4) . . ?
C34' N29' Cu3 112.2(4) . . ?
C22' C21' C26' 121.2(5) . . ?
C22' C21' H21' 119.4 . . ?
C26' C21' H21' 119.4 . . ?
C21' C22' C23' 118.3(5) . . ?
C21' C22' S2' 117.1(4) . . ?
C23' C22' S2' 124.6(4) . . ?
C24' C23' C22' 120.8(5) . . ?
C24' C23' Cl2' 118.0(4) . . ?
C22' C23' Cl2' 121.2(4) . . ?
C23' C24' C25' 119.8(5) . . ?
C23' C24' H24' 120.1 . . ?
C25' C24' H24' 120.1 . . ?
C26' C25' C24' 120.8(5) . . ?
C26' C25' H25' 119.6 . . ?
C24' C25' H25' 119.6 . . ?
C25' C26' C21' 119.1(5) . . ?
C25' C26' C27' 124.0(5) . . ?
C21' C26' C27' 116.9(5) . . ?
O6' C27' N28' 127.4(5) . . ?
O6' C27' C26' 115.1(5) . . ?
N28' C27' C26' 117.5(5) . . ?
C31' C30' C36' 112.5(6) . . ?
C31' C30' N29' 112.0(6) . . ?
C36' C30' N29' 107.5(5) . . ?
C31' C30' H30' 108.2 . . ?
C36' C30' H30' 108.2 . . ?
N29' C30' H30' 108.2 . . ?
C30' C31' C32' 113.1(6) . . ?
C30' C31' H31C 109.0 . . ?
C32' C31' H31C 109.0 . . ?
C30' C31' H31D 109.0 . . ?
C32' C31' H31D 109.0 . . ?
H31C C31' H31D 107.8 . . ?
C33' C32' C31' 109.9(6) . . ?
C33' C32' H32C 109.7 . . ?
C31' C32' H32C 109.7 . . ?
C33' C32' H32D 109.7 . . ?
C31' C32' H32D 109.7 . . ?
H32C C32' H32D 108.2 . . ?
C34' C33' C32' 111.6(7) . . ?
C34' C33' H33C 109.3 . . ?
C32' C33' H33C 109.3 . . ?
C34' C33' H33D 109.3 . . ?
C32' C33' H33D 109.3 . . ?
H33C C33' H33D 108.0 . . ?
C35' C34' C33' 112.6(6) . . ?
C35' C34' N29' 110.6(5) . . ?
C33' C34' N29' 111.9(6) . . ?
C35' C34' H34' 107.1 . . ?
C33' C34' H34' 107.1 . . ?
N29' C34' H34' 107.1 . . ?
C34' C35' H35D 109.5 . . ?
C34' C35' H35E 109.5 . . ?
H35D C35' H35E 109.5 . . ?
C34' C35' H35F 109.5 . . ?
H35D C35' H35F 109.5 . . ?
H35E C35' H35F 109.5 . . ?
C30' C36' H36D 109.5 . . ?
C30' C36' H36E 109.5 . . ?
H36D C36' H36E 109.5 . . ?
C30' C36' H36F 109.5 . . ?
H36D C36' H36F 109.5 . . ?
H36E C36' H36F 109.5 . . ?

loop_
_geom_bond_atom_site_label_1
_geom_bond_atom_site_label_2
_geom_bond_distance
_geom_bond_site_symmetry_2
_geom_bond_publ_flag
Cu1 O6 1.863(4) . ?
Cu1 O3 1.878(4) . ?
Cu1 N29 2.057(5) . ?
Cu1 N9 2.070(5) . ?
Cl1 C3 1.732(6) . ?
Cl2 C23 1.742(6) . ?
S1 O1 1.424(4) . ?
S1 O2 1.437(4) . ?
S1 N1 1.593(5) . ?
S1 C2 1.780(6) . ?
S2 O5 1.423(4) . ?
S2 O4 1.433(4) . ?
S2 N2 1.584(4) . ?
S2 C22 1.777(6) . ?
O3 C7 1.283(6) . ?
O6 C27 1.297(7) . ?
N1 H1NB 0.9086 . ?
N1 H1NA 0.9108 . ?
N2 H2NB 0.9065 . ?
N2 H2NA 0.9076 . ?
N8 C7 1.312(7) . ?
N8 N9 1.468(6) . ?
N9 C14 1.521(7) . ?
N9 C10 1.526(7) . ?
N28 C27 1.288(7) . ?
N28 N29 1.480(6) . ?
N29 C34 1.500(7) . ?
N29 C30 1.507(7) . ?
C1 C2 1.374(7) . ?
C1 C6 1.395(7) . ?
C1 H1 0.9500 . ?
C2 C3 1.390(8) . ?
C3 C4 1.381(8) . ?
C4 C5 1.368(8) . ?
C4 H4 0.9500 . ?
C5 C6 1.373(8) . ?
C5 H5 0.9500 . ?
C6 C7 1.495(7) . ?
C10 C11 1.502(8) . ?
C10 C16 1.510(8) . ?
C10 H10 1.0000 . ?
C11 C12 1.525(9) . ?
C11 H11A 0.9900 . ?
C11 H11B 0.9900 . ?
C12 C13 1.502(8) . ?
C12 H12C 0.9900 . ?
C12 H12D 0.9900 . ?
C13 C14 1.506(8) . ?
C13 H13A 0.9900 . ?
C13 H13B 0.9900 . ?
C14 C15 1.518(8) . ?
C14 H14 1.0000 . ?
C15 H15D 0.9800 . ?
C15 H15E 0.9800 . ?
C15 H15F 0.9800 . ?
C16 H16D 0.9800 . ?
C16 H16E 0.9800 . ?
C16 H16F 0.9800 . ?
C21 C26 1.385(7) . ?
C21 C22 1.386(7) . ?
C21 H21 0.9500 . ?
C22 C23 1.397(7) . ?
C23 C24 1.387(8) . ?
C24 C25 1.382(8) . ?
C24 H24 0.9500 . ?
C25 C26 1.380(8) . ?
C25 H25 0.9500 . ?
C26 C27 1.501(7) . ?
C30 C31 1.494(8) . ?
C30 C36 1.522(9) . ?
C30 H30 1.0000 . ?
C31 C32 1.518(9) . ?
C31 H31A 0.9900 . ?
C31 H31B 0.9900 . ?
C32 C33 1.515(9) . ?
C32 H32A 0.9900 . ?
C32 H32B 0.9900 . ?
C33 C34 1.501(8) . ?
C33 H33A 0.9900 . ?
C33 H33B 0.9900 . ?
C34 C35 1.502(8) . ?
C34 H34 1.0000 . ?
C35 H35A 0.9800 . ?
C35 H35B 0.9800 . ?
C35 H35C 0.9800 . ?
C36 H36A 0.9800 . ?
C36 H36B 0.9800 . ?
C36 H36C 0.9800 . ?
Cu2 O3' 1.874(3) 2_667 ?
Cu2 O3' 1.874(3) . ?
Cu2 N9' 2.072(4) . ?
Cu2 N9' 2.072(4) 2_667 ?
Cl1' C3' 1.739(6) . ?
S1' O1' 1.419(4) . ?
S1' O2' 1.437(4) . ?
S1' N1' 1.587(5) . ?
S1' C2' 1.774(6) . ?
O3' C7' 1.300(6) . ?
N1' H1NC 0.9063 . ?
N1' H1ND 0.9088 . ?
N8' C7' 1.286(6) . ?
N8' N9' 1.482(5) . ?
N9' C14' 1.506(7) . ?
N9' C10' 1.511(7) . ?
C1' C2' 1.384(7) . ?
C1' C6' 1.386(7) . ?
C1' H1' 0.9500 . ?
C2' C3' 1.404(8) . ?
C3' C4' 1.377(8) . ?
C4' C5' 1.382(7) . ?
C4' H4' 0.9500 . ?
C5' C6' 1.388(7) . ?
C5' H5' 0.9500 . ?
C6' C7' 1.488(7) . ?
C10' C11' 1.495(8) . ?
C10' C16' 1.509(8) . ?
C10' H10' 1.0000 . ?
C11' C12' 1.518(9) . ?
C11' H11C 0.9900 . ?
C11' H11D 0.9900 . ?
C12' C13' 1.507(9) . ?
C12' H12A 0.9900 . ?
C12' H12B 0.9900 . ?
C13' C14' 1.499(7) . ?
C13' H13C 0.9900 . ?
C13' H13D 0.9900 . ?
C14' C15' 1.516(8) . ?
C14' H14' 1.0000 . ?
C15' H15A 0.9800 . ?
C15' H15B 0.9800 . ?
C15' H15C 0.9800 . ?
C16' H16A 0.9800 . ?
C16' H16B 0.9800 . ?
C16' H16C 0.9800 . ?
Cu3 O6' 1.875(4) . ?
Cu3 O6' 1.875(4) 2_666 ?
Cu3 N29' 2.078(5) 2_666 ?
Cu3 N29' 2.078(5) . ?
Cl2' C23' 1.742(5) . ?
S2' O4' 1.429(4) . ?
S2' O5' 1.433(4) . ?
S2' N2' 1.586(4) . ?
S2' C22' 1.776(5) . ?
O6' C27' 1.284(7) . ?
N2' H2ND 0.8974 . ?
N2' H2NC 0.9180 . ?
N28' C27' 1.288(7) . ?
N28' N29' 1.484(6) . ?
N29' C30' 1.515(8) . ?
N29' C34' 1.556(8) . ?
C21' C22' 1.390(7) . ?
C21' C26' 1.391(7) . ?
C21' H21' 0.9500 . ?
C22' C23' 1.395(7) . ?
C23' C24' 1.375(8) . ?
C24' C25' 1.387(7) . ?
C24' H24' 0.9500 . ?
C25' C26' 1.371(8) . ?
C25' H25' 0.9500 . ?
C26' C27' 1.508(7) . ?
C30' C31' 1.499(9) . ?
C30' C36' 1.511(9) . ?
C30' H30' 1.0000 . ?
C31' C32' 1.519(10) . ?
C31' H31C 0.9900 . ?
C31' H31D 0.9900 . ?
C32' C33' 1.518(11) . ?
C32' H32C 0.9900 . ?
C32' H32D 0.9900 . ?
C33' C34' 1.487(9) . ?
C33' H33C 0.9900 . ?
C33' H33D 0.9900 . ?
C34' C35' 1.481(10) . ?
C34' H34' 1.0000 . ?
C35' H35D 0.9800 . ?
C35' H35E 0.9800 . ?
C35' H35F 0.9800 . ?
C36' H36D 0.9800 . ?
C36' H36E 0.9800 . ?
C36' H36F 0.9800 . ?

loop_
_geom_torsion_atom_site_label_1
_geom_torsion_atom_site_label_2
_geom_torsion_atom_site_label_3
_geom_torsion_atom_site_label_4
_geom_torsion
_geom_torsion_site_symmetry_1
_geom_torsion_site_symmetry_2
_geom_torsion_site_symmetry_3
_geom_torsion_site_symmetry_4
_geom_torsion_publ_flag
N29 Cu1 O3 C7 177.1(4) . . . . ?
N9 Cu1 O3 C7 -4.0(4) . . . . ?
N29 Cu1 O6 C27 -0.1(4) . . . . ?
N9 Cu1 O6 C27 -179.1(4) . . . . ?
C7 N8 N9 C14 120.4(5) . . . . ?
C7 N8 N9 C10 -124.5(5) . . . . ?
C7 N8 N9 Cu1 -1.2(5) . . . . ?
C27 N28 N29 C34 -124.9(5) . . . . ?
C27 N28 N29 C30 120.0(5) . . . . ?
C27 N28 N29 Cu1 -2.2(6) . . . . ?
C6 C1 C2 C3 0.3(8) . . . . ?
C6 C1 C2 S1 -177.7(4) . . . . ?
O1 S1 C2 C1 -11.9(5) . . . . ?
O2 S1 C2 C1 116.7(5) . . . . ?
N1 S1 C2 C1 -127.9(5) . . . . ?
O1 S1 C2 C3 170.2(5) . . . . ?
O2 S1 C2 C3 -61.2(5) . . . . ?
N1 S1 C2 C3 54.2(6) . . . . ?
C1 C2 C3 C4 1.5(9) . . . . ?
S1 C2 C3 C4 179.4(4) . . . . ?
C1 C2 C3 Cl1 -178.9(4) . . . . ?
S1 C2 C3 Cl1 -1.0(7) . . . . ?
C2 C3 C4 C5 -2.0(9) . . . . ?
Cl1 C3 C4 C5 178.4(5) . . . . ?
C3 C4 C5 C6 0.7(9) . . . . ?
C4 C5 C6 C1 1.1(9) . . . . ?
C4 C5 C6 C7 -177.0(5) . . . . ?
C2 C1 C6 C5 -1.6(8) . . . . ?
C2 C1 C6 C7 176.6(5) . . . . ?
Cu1 O3 C7 N8 5.0(7) . . . . ?
Cu1 O3 C7 C6 -174.2(4) . . . . ?
N9 N8 C7 O3 -2.3(8) . . . . ?
N9 N8 C7 C6 176.9(4) . . . . ?
C5 C6 C7 O3 167.7(5) . . . . ?
C1 C6 C7 O3 -10.3(7) . . . . ?
C5 C6 C7 N8 -11.6(8) . . . . ?
C1 C6 C7 N8 170.4(5) . . . . ?
N8 N9 C10 C11 -167.4(5) . . . . ?
C14 N9 C10 C11 -55.1(6) . . . . ?
Cu1 N9 C10 C11 75.0(5) . . . . ?
N8 N9 C10 C16 66.7(5) . . . . ?
C14 N9 C10 C16 179.0(5) . . . . ?
Cu1 N9 C10 C16 -50.9(6) . . . . ?
C16 C10 C11 C12 178.2(5) . . . . ?
N9 C10 C11 C12 54.0(7) . . . . ?
C10 C11 C12 C13 -51.5(7) . . . . ?
C11 C12 C13 C14 53.5(7) . . . . ?
C12 C13 C14 C15 178.1(5) . . . . ?
C12 C13 C14 N9 -57.1(7) . . . . ?
N8 N9 C14 C13 167.4(5) . . . . ?
C10 N9 C14 C13 55.8(6) . . . . ?
Cu1 N9 C14 C13 -75.4(5) . . . . ?
N8 N9 C14 C15 -66.1(6) . . . . ?
C10 N9 C14 C15 -177.7(5) . . . . ?
Cu1 N9 C14 C15 51.1(5) . . . . ?
C26 C21 C22 C23 -0.3(8) . . . . ?
C26 C21 C22 S2 175.6(4) . . . . ?
O5 S2 C22 C21 -111.9(5) . . . . ?
O4 S2 C22 C21 16.5(5) . . . . ?
N2 S2 C22 C21 131.6(5) . . . . ?
O5 S2 C22 C23 63.8(5) . . . . ?
O4 S2 C22 C23 -167.9(5) . . . . ?
N2 S2 C22 C23 -52.8(5) . . . . ?
C21 C22 C23 C24 -1.9(8) . . . . ?
S2 C22 C23 C24 -177.5(4) . . . . ?
C21 C22 C23 Cl2 174.9(4) . . . . ?
S2 C22 C23 Cl2 -0.7(7) . . . . ?
C22 C23 C24 C25 1.9(9) . . . . ?
Cl2 C23 C24 C25 -175.0(4) . . . . ?
C23 C24 C25 C26 0.3(9) . . . . ?
C24 C25 C26 C21 -2.4(9) . . . . ?
C24 C25 C26 C27 173.3(5) . . . . ?
C22 C21 C26 C25 2.5(9) . . . . ?
C22 C21 C26 C27 -173.5(5) . . . . ?
N29 N28 C27 O6 2.6(9) . . . . ?
N29 N28 C27 C26 -175.6(5) . . . . ?
Cu1 O6 C27 N28 -1.5(8) . . . . ?
Cu1 O6 C27 C26 176.7(4) . . . . ?
C25 C26 C27 N28 6.0(9) . . . . ?
C21 C26 C27 N28 -178.2(6) . . . . ?
C25 C26 C27 O6 -172.4(5) . . . . ?
C21 C26 C27 O6 3.4(8) . . . . ?
N28 N29 C30 C31 167.5(5) . . . . ?
C34 N29 C30 C31 55.7(7) . . . . ?
Cu1 N29 C30 C31 -75.5(6) . . . . ?
N28 N29 C30 C36 -66.7(6) . . . . ?
C34 N29 C30 C36 -178.5(5) . . . . ?
Cu1 N29 C30 C36 50.3(6) . . . . ?
N29 C30 C31 C32 -56.0(7) . . . . ?
C36 C30 C31 C32 179.1(5) . . . . ?
C30 C31 C32 C33 52.0(8) . . . . ?
C31 C32 C33 C34 -50.0(8) . . . . ?
N28 N29 C34 C33 -165.0(5) . . . . ?
C30 N29 C34 C33 -54.1(7) . . . . ?
Cu1 N29 C34 C33 77.2(6) . . . . ?
N28 N29 C34 C35 69.9(6) . . . . ?
C30 N29 C34 C35 -179.1(5) . . . . ?
Cu1 N29 C34 C35 -47.8(6) . . . . ?
C32 C33 C34 N29 52.5(7) . . . . ?
C32 C33 C34 C35 176.3(5) . . . . ?
N9' Cu2 O3' C7' 0.8(4) . . . . ?
N9' Cu2 O3' C7' -179.2(4) 2_667 . . . ?
C7' N8' N9' C14' 123.2(5) . . . . ?
C7' N8' N9' C10' -119.7(5) . . . . ?
C7' N8' N9' Cu2 1.4(5) . . . . ?
C6' C1' C2' C3' 0.1(8) . . . . ?
C6' C1' C2' S1' -178.3(4) . . . . ?
O1' S1' C2' C1' -14.7(5) . . . . ?
O2' S1' C2' C1' 112.5(4) . . . . ?
N1' S1' C2' C1' -131.4(4) . . . . ?
O1' S1' C2' C3' 167.1(5) . . . . ?
O2' S1' C2' C3' -65.7(5) . . . . ?
N1' S1' C2' C3' 50.3(5) . . . . ?
C1' C2' C3' C4' -1.8(8) . . . . ?
S1' C2' C3' C4' 176.5(4) . . . . ?
C1' C2' C3' Cl1' 177.3(4) . . . . ?
S1' C2' C3' Cl1' -4.5(7) . . . . ?
C2' C3' C4' C5' 0.5(9) . . . . ?
Cl1' C3' C4' C5' -178.6(4) . . . . ?
C3' C4' C5' C6' 2.5(9) . . . . ?
C2' C1' C6' C5' 2.8(8) . . . . ?
C2' C1' C6' C7' -178.6(5) . . . . ?
C4' C5' C6' C1' -4.1(8) . . . . ?
C4' C5' C6' C7' 177.4(5) . . . . ?
N9' N8' C7' O3' -0.9(7) . . . . ?
N9' N8' C7' C6' 179.9(4) . . . . ?
Cu2 O3' C7' N8' -0.1(7) . . . . ?
Cu2 O3' C7' C6' 179.1(3) . . . . ?
C1' C6' C7' N8' 164.3(5) . . . . ?
C5' C6' C7' N8' -17.2(8) . . . . ?
C1' C6' C7' O3' -14.9(7) . . . . ?
C5' C6' C7' O3' 163.6(5) . . . . ?
N8' N9' C10' C11' -165.2(5) . . . . ?
C14' N9' C10' C11' -52.4(6) . . . . ?
Cu2 N9' C10' C11' 78.5(5) . . . . ?
N8' N9' C10' C16' 69.7(5) . . . . ?
C14' N9' C10' C16' -177.5(4) . . . . ?
Cu2 N9' C10' C16' -46.6(5) . . . . ?
C16' C10' C11' C12' 177.7(5) . . . . ?
N9' C10' C11' C12' 53.8(7) . . . . ?
C10' C11' C12' C13' -54.2(7) . . . . ?
C11' C12' C13' C14' 55.3(7) . . . . ?
C12' C13' C14' N9' -56.0(7) . . . . ?
C12' C13' C14' C15' 179.7(5) . . . . ?
N8' N9' C14' C13' 165.2(5) . . . . ?
C10' N9' C14' C13' 53.3(6) . . . . ?
Cu2 N9' C14' C13' -77.7(5) . . . . ?
N8' N9' C14' C15' -69.1(5) . . . . ?
C10' N9' C14' C15' 178.9(4) . . . . ?
Cu2 N9' C14' C15' 48.0(5) . . . . ?
N29' Cu3 O6' C27' 180.0(4) 2_666 . . . ?
N29' Cu3 O6' C27' 0.0(4) . . . . ?
C27' N28' N29' C30' 123.1(5) . . . . ?
C27' N28' N29' C34' -120.8(5) . . . . ?
C27' N28' N29' Cu3 -2.2(5) . . . . ?
C26' C21' C22' C23' 0.2(8) . . . . ?
C26' C21' C22' S2' -177.9(4) . . . . ?
O4' S2' C22' C21' 11.6(5) . . . . ?
O5' S2' C22' C21' -116.6(4) . . . . ?
N2' S2' C22' C21' 127.6(4) . . . . ?
O4' S2' C22' C23' -166.4(5) . . . . ?
O5' S2' C22' C23' 65.5(5) . . . . ?
N2' S2' C22' C23' -50.4(5) . . . . ?
C21' C22' C23' C24' -3.0(8) . . . . ?
S2' C22' C23' C24' 174.9(4) . . . . ?
C21' C22' C23' Cl2' 178.7(4) . . . . ?
S2' C22' C23' Cl2' -3.3(7) . . . . ?
C22' C23' C24' C25' 3.8(9) . . . . ?
Cl2' C23' C24' C25' -177.9(4) . . . . ?
C23' C24' C25' C26' -1.7(9) . . . . ?
C24' C25' C26' C21' -1.2(8) . . . . ?
C24' C25' C26' C27' 179.8(5) . . . . ?
C22' C21' C26' C25' 1.9(8) . . . . ?
C22' C21' C26' C27' -179.0(5) . . . . ?
Cu3 O6' C27' N28' -1.6(7) . . . . ?
Cu3 O6' C27' C26' 178.2(3) . . . . ?
N29' N28' C27' O6' 2.7(8) . . . . ?
N29' N28' C27' C26' -177.2(4) . . . . ?
C25' C26' C27' O6' -177.1(5) . . . . ?
C21' C26' C27' O6' 3.8(7) . . . . ?
C25' C26' C27' N28' 2.7(8) . . . . ?
C21' C26' C27' N28' -176.3(5) . . . . ?
N28' N29' C30' C31' 162.4(6) . . . . ?
C34' N29' C30' C31' 51.4(7) . . . . ?
Cu3 N29' C30' C31' -79.5(6) . . . . ?
N28' N29' C30' C36' -73.5(6) . . . . ?
C34' N29' C30' C36' 175.5(5) . . . . ?
Cu3 N29' C30' C36' 44.6(6) . . . . ?
C36' C30' C31' C32' -175.2(7) . . . . ?
N29' C30' C31' C32' -54.0(9) . . . . ?
C30' C31' C32' C33' 55.5(9) . . . . ?
C31' C32' C33' C34' -56.5(8) . . . . ?
C32' C33' C34' C35' -178.4(6) . . . . ?
C32' C33' C34' N29' 56.3(8) . . . . ?
N28' N29' C34' C35' 68.8(6) . . . . ?
C30' N29' C34' C35' -179.7(6) . . . . ?
Cu3 N29' C34' C35' -46.0(6) . . . . ?
N28' N29' C34' C33' -164.8(6) . . . . ?
C30' N29' C34' C33' -53.2(7) . . . . ?
Cu3 N29' C34' C33' 80.4(6) . . . . ?
